data_2221531
loop_
_publ_author_name
'Wong, Hon Wee'
'Lo, Kong Mun'
'Ng, Seik Weng'

_publ_section_title
;
 2-[(4-Chlorobenzoyl)hydrazono]propionic acid monohydrate
;
_journal_coeditor_code TK2398
_journal_issue 4
_journal_name_full 'Acta Crystallographica Section E'
_journal_page_first o816
_journal_paper_doi 10.1107/S1600536809009544
_journal_volume 65
_journal_year 2009
_chemical_formula_iupac 'C10 H9 Cl N2 O3, H2 O'
_chemical_formula_moiety 'C10 H9 Cl N2 O3, H2 O'
_chemical_formula_sum 'C10 H11 Cl N2 O4'
_chemical_formula_weight 258.66
_chemical_name_systematic
;
2-[(4-Chlorobenzoyl)hydrazono]propionic acid monohydrate
;
_space_group_IT_number 1
_symmetry_cell_setting triclinic
_symmetry_space_group_name_Hall 'P 1'
_symmetry_space_group_name_H-M 'P 1'
_atom_sites_solution_hydrogens geom
_atom_sites_solution_primary direct
_atom_sites_solution_secondary difmap
_audit_creation_method SHELXL-97
_cell_angle_alpha 73.8330(10)
_cell_angle_beta 80.1820(10)
_cell_angle_gamma 61.6130(10)
_cell_formula_units_Z 1
_cell_length_a 6.65160(10)
_cell_length_b 6.93450(10)
_cell_length_c 7.09880(10)
_cell_measurement_reflns_used 2199
_cell_measurement_temperature 118(2)
_cell_measurement_theta_max 28.2
_cell_measurement_theta_min 3.0
_cell_volume 276.390(8)
_computing_cell_refinement 'APEX2 (Bruker, 2008)'
_computing_data_collection 'APEX2 (Bruker, 2008)'
_computing_data_reduction 'SAINT (Bruker, 2008)'
_computing_molecular_graphics 'X-SEED (Barbour, 2001)'
_computing_publication_material 'pubCIF (Westrip, 2009)'
_computing_structure_refinement 'SHELXL97 (Sheldrick, 2008)'
_computing_structure_solution 'SHELXS97 (Sheldrick, 2008)'
_diffrn_ambient_temperature 118(2)
_diffrn_measured_fraction_theta_full 0.976
_diffrn_measured_fraction_theta_max 0.976
_diffrn_measurement_device_type 'Bruker SMART APEX'
_diffrn_measurement_method \w
_diffrn_radiation_monochromator graphite
_diffrn_radiation_source 'fine-focus sealed tube'
_diffrn_radiation_type MoK\a
_diffrn_radiation_wavelength 0.71073
_diffrn_reflns_av_R_equivalents 0.011
_diffrn_reflns_av_sigmaI/netI 0.023
_diffrn_reflns_limit_h_max 8
_diffrn_reflns_limit_h_min -8
_diffrn_reflns_limit_k_max 8
_diffrn_reflns_limit_k_min -8
_diffrn_reflns_limit_l_max 9
_diffrn_reflns_limit_l_min -9
_diffrn_reflns_number 2247
_diffrn_reflns_theta_full 27.5
_diffrn_reflns_theta_max 27.5
_diffrn_reflns_theta_min 3.0
_diffrn_standards_decay_% 0
_diffrn_standards_interval_count 0
_diffrn_standards_interval_time 0
_diffrn_standards_number 0
_exptl_absorpt_coefficient_mu 0.351
_exptl_absorpt_correction_T_max 0.949
_exptl_absorpt_correction_T_min 0.858
_exptl_absorpt_correction_type multi-scan
_exptl_absorpt_process_details '(SADABS; Sheldrick, 1996)'
_exptl_crystal_colour Colorless
_exptl_crystal_density_diffrn 1.554
_exptl_crystal_density_method 'not measured'
_exptl_crystal_description 'Irregular block'
_exptl_crystal_F_000 134
_exptl_crystal_size_max 0.45
_exptl_crystal_size_mid 0.35
_exptl_crystal_size_min 0.15
_refine_diff_density_max 0.20
_refine_diff_density_min -0.33
_refine_ls_abs_structure_details 'Flack (1983), 733 Friedel pairs'
_refine_ls_abs_structure_Flack 0.02(3)
_refine_ls_extinction_method none
_refine_ls_goodness_of_fit_ref 1.00
_refine_ls_hydrogen_treatment mixed
_refine_ls_matrix_type full
_refine_ls_number_parameters 171
_refine_ls_number_reflns 1965
_refine_ls_number_restraints 7
_refine_ls_restrained_S_all 1.00
_refine_ls_R_factor_all 0.026
_refine_ls_R_factor_gt 0.026
_refine_ls_shift/su_max_lt 0.001
_refine_ls_shift/su_mean 0.000
_refine_ls_structure_factor_coef Fsqd
_refine_ls_weighting_details 'calc w=1/[\s^2^(Fo^2^)+(0.0628P)^2^+0.0013P] where P=(Fo^2^+2Fc^2^)/3'
_refine_ls_weighting_scheme calc
_refine_ls_wR_factor_gt 0.070
_refine_ls_wR_factor_ref 0.070
_reflns_number_gt 1952
_reflns_number_total 1965
_reflns_threshold_expression I>2\s(I)
_cod_data_source_file tk2398.cif
_cod_data_source_block I
_cod_depositor_comments
;
The following automatic conversions were performed:
'_symmetry_cell_setting' value 'Triclinic' changed to 'triclinic'
according to '/home/saulius/struct/CIF-dictionaries/cif_core.dic'
dictionary named 'cif_core.dic' version 2.4.1 from
2010-06-29.

'_exptl_absorpt_correction_type' value 'Multi-scan' changed
to 'multi-scan' according to
'/home/saulius/struct/CIF-dictionaries/cif_core.dic' dictionary named
'cif_core.dic' version 2.4.1 from 2010-06-29.

Automatic conversion script
Id: cif_fix_enum 1527 2010-12-29 10:47:43Z saulius 

The following automatic conversions were performed:

'_symmetry_cell_setting' value 'Triclinic' changed to 'triclinic'
according to /home/saulius/struct/CIF-dictionaries/cif_core.dic
dictionary named 'cif_core.dic' version 2.4.1 from
2010-06-29.

'_exptl_absorpt_correction_type' value 'Multi-scan'
changed to 'multi-scan' according to
/home/saulius/struct/CIF-dictionaries/cif_core.dic dictionary named
'cif_core.dic' version 2.4.1 from 2010-06-29.

Automatic conversion script
Id: cif_fix_values 1715 2011-07-08 13:25:40Z adriana 
;
_cod_original_cell_volume 276.390(10)
_cod_database_code 2221531
_cod_database_fobs_code 2221531

loop_
_symmetry_equiv_pos_as_xyz
'x, y, z'

loop_
_atom_site_type_symbol
_atom_site_label
_atom_site_fract_x
_atom_site_fract_y
_atom_site_fract_z
_atom_site_U_iso_or_equiv
_atom_site_adp_type
_atom_site_calc_flag
_atom_site_refinement_flags
_atom_site_occupancy
_atom_site_disorder_assembly
_atom_site_disorder_group
Cl Cl1 0.50015(5) 0.49992(5) 0.49993(4) 0.02415(12) Uani d . 1 . .
O O1 2.0776(2) 0.41172(18) -0.23906(16) 0.0184(2) Uani d D 1 . .
O O2 1.9975(2) 0.76916(19) -0.31287(18) 0.0221(3) Uani d . 1 . .
O O3 1.5700(2) 0.18182(19) 0.11932(19) 0.0228(3) Uani d . 1 . .
O O1W 1.9830(2) 0.06405(18) -0.10712(18) 0.0216(2) Uani d D 1 . .
N N1 1.4403(2) 0.5584(2) -0.0003(2) 0.0168(3) Uani d D 1 . .
N N2 1.6543(2) 0.5201(2) -0.07703(19) 0.0154(3) Uani d . 1 . .
C C1 1.9322(3) 0.6250(3) -0.2491(2) 0.0161(3) Uani d . 1 . .
C C2 1.6887(3) 0.6861(2) -0.1806(2) 0.0165(3) Uani d . 1 . .
C C3 1.5134(3) 0.9273(3) -0.2314(3) 0.0279(4) Uani d . 1 . .
H H3A 1.3862 0.9390 -0.2937 0.042 Uiso calc R 1 . .
H H3B 1.5830 1.0164 -0.3222 0.042 Uiso calc R 1 . .
H H3C 1.4562 0.9845 -0.1115 0.042 Uiso calc R 1 . .
C C4 1.4131(3) 0.3718(3) 0.1048(2) 0.0169(3) Uani d . 1 . .
C C5 1.1830(3) 0.4130(3) 0.2013(2) 0.0158(3) Uani d . 1 . .
C C6 1.1356(3) 0.2284(3) 0.2676(2) 0.0197(3) Uani d . 1 . .
H H6 1.2483 0.0845 0.2492 0.024 Uiso calc R 1 . .
C C7 0.9270(3) 0.2526(3) 0.3596(2) 0.0200(3) Uani d . 1 . .
H H7 0.8955 0.1268 0.4045 0.024 Uiso calc R 1 . .
C C8 0.7637(3) 0.4649(3) 0.3852(2) 0.0187(3) Uani d . 1 . .
C C9 0.8072(3) 0.6496(3) 0.3209(2) 0.0194(3) Uani d . 1 . .
H H9 0.6934 0.7934 0.3385 0.023 Uiso calc R 1 . .
C C10 1.0168(3) 0.6238(2) 0.2310(2) 0.0184(3) Uani d . 1 . .
H H10 1.0483 0.7497 0.1891 0.022 Uiso calc R 1 . .
H H1O 2.032(8) 0.321(6) -0.244(7) 0.115(18) Uiso d D 1 . .
H H11 1.970(4) -0.004(3) -0.182(3) 0.029(5) Uiso d D 1 . .
H H12 1.855(2) 0.111(4) -0.048(3) 0.028(6) Uiso d D 1 . .
H H1N 1.318(3) 0.689(2) -0.024(3) 0.013(4) Uiso d D 1 . .

loop_
_atom_site_aniso_label
_atom_site_aniso_U_11
_atom_site_aniso_U_22
_atom_site_aniso_U_33
_atom_site_aniso_U_12
_atom_site_aniso_U_13
_atom_site_aniso_U_23
Cl1 0.0181(2) 0.0375(2) 0.02137(18) -0.01711(17) 0.00484(13) -0.00835(14)
O1 0.0136(6) 0.0172(5) 0.0225(6) -0.0068(4) 0.0026(4) -0.0041(4)
O2 0.0191(6) 0.0202(5) 0.0283(6) -0.0120(5) 0.0068(5) -0.0066(4)
O3 0.0183(6) 0.0153(5) 0.0309(6) -0.0077(4) 0.0049(5) -0.0028(4)
O1W 0.0183(6) 0.0182(5) 0.0274(6) -0.0087(5) 0.0051(5) -0.0067(4)
N1 0.0140(7) 0.0163(6) 0.0188(6) -0.0074(5) 0.0021(5) -0.0027(5)
N2 0.0120(7) 0.0196(6) 0.0160(6) -0.0082(5) 0.0032(5) -0.0064(5)
C1 0.0167(8) 0.0171(6) 0.0156(6) -0.0087(6) 0.0011(6) -0.0044(5)
C2 0.0165(8) 0.0158(7) 0.0176(7) -0.0080(6) 0.0008(6) -0.0038(5)
C3 0.0177(8) 0.0165(7) 0.0415(10) -0.0060(6) 0.0068(7) -0.0028(6)
C4 0.0154(8) 0.0191(7) 0.0173(7) -0.0093(6) 0.0014(6) -0.0044(5)
C5 0.0137(8) 0.0178(7) 0.0153(7) -0.0081(6) 0.0014(6) -0.0026(5)
C6 0.0197(8) 0.0195(7) 0.0206(7) -0.0105(6) 0.0010(6) -0.0036(5)
C7 0.0213(9) 0.0222(7) 0.0212(7) -0.0147(7) 0.0018(6) -0.0044(6)
C8 0.0143(8) 0.0279(8) 0.0151(7) -0.0123(7) 0.0019(6) -0.0030(6)
C9 0.0168(8) 0.0191(7) 0.0182(7) -0.0064(6) -0.0003(6) -0.0016(5)
C10 0.0176(8) 0.0187(7) 0.0185(7) -0.0098(6) 0.0018(6) -0.0023(5)

loop_
_atom_type_symbol
_atom_type_description
_atom_type_scat_dispersion_real
_atom_type_scat_dispersion_imag
_atom_type_scat_source
C C 0.0033 0.0016 'International Tables Vol C Tables 4.2.6.8 and 6.1.1.4'
H H 0.0000 0.0000 'International Tables Vol C Tables 4.2.6.8 and 6.1.1.4'
N N 0.0061 0.0033 'International Tables Vol C Tables 4.2.6.8 and 6.1.1.4'
O O 0.0106 0.0060 'International Tables Vol C Tables 4.2.6.8 and 6.1.1.4'
Cl Cl 0.1484 0.1585 'International Tables Vol C Tables 4.2.6.8 and 6.1.1.4'

loop_
_geom_angle_atom_site_label_1
_geom_angle_atom_site_label_2
_geom_angle_atom_site_label_3
_geom_angle_site_symmetry_1
_geom_angle_site_symmetry_3
_geom_angle
_geom_angle_publ_flag
C1 O1 H1O . . 120(3) ?
H11 O1W H12 . . 103(2) ?
N2 N1 C4 . . 116.41(12) ?
N2 N1 H1N . . 124.6(14) ?
C4 N1 H1N . . 118.6(14) ?
C2 N2 N1 . . 119.24(13) ?
O2 C1 O1 . . 119.90(16) ?
O2 C1 C2 . . 121.04(14) ?
O1 C1 C2 . . 119.06(13) ?
N2 C2 C1 . . 114.38(13) ?
N2 C2 C3 . . 126.56(16) ?
C1 C2 C3 . . 119.03(14) ?
C2 C3 H3A . . 109.5 ?
C2 C3 H3B . . 109.5 ?
H3A C3 H3B . . 109.5 ?
C2 C3 H3C . . 109.5 ?
H3A C3 H3C . . 109.5 ?
H3B C3 H3C . . 109.5 ?
O3 C4 N1 . . 121.63(16) ?
O3 C4 C5 . . 121.44(15) ?
N1 C4 C5 . . 116.93(13) ?
C6 C5 C10 . . 119.14(15) ?
C6 C5 C4 . . 117.42(14) ?
C10 C5 C4 . . 123.44(14) ?
C7 C6 C5 . . 120.85(14) ?
C7 C6 H6 . . 119.6 ?
C5 C6 H6 . . 119.6 ?
C6 C7 C8 . . 118.77(14) ?
C6 C7 H7 . . 120.6 ?
C8 C7 H7 . . 120.6 ?
C9 C8 C7 . . 121.30(17) ?
C9 C8 Cl1 . . 119.04(13) ?
C7 C8 Cl1 . . 119.67(13) ?
C10 C9 C8 . . 119.64(15) ?
C10 C9 H9 . . 120.2 ?
C8 C9 H9 . . 120.2 ?
C9 C10 C5 . . 120.28(14) ?
C9 C10 H10 . . 119.9 ?
C5 C10 H10 . . 119.9 ?

loop_
_geom_bond_atom_site_label_1
_geom_bond_atom_site_label_2
_geom_bond_site_symmetry_2
_geom_bond_distance
_geom_bond_publ_flag
Cl1 C8 . 1.7363(18) ?
O1 C1 . 1.3161(19) ?
O1 H1O . 0.829(10) ?
O2 C1 . 1.219(2) ?
O3 C4 . 1.220(2) ?
O1W H11 . 0.842(9) ?
O1W H12 . 0.836(10) ?
N1 N2 . 1.360(2) ?
N1 C4 . 1.379(2) ?
N1 H1N . 0.878(9) ?
N2 C2 . 1.281(2) ?
C1 C2 . 1.495(2) ?
C2 C3 . 1.497(2) ?
C3 H3A . 0.9800 ?
C3 H3B . 0.9800 ?
C3 H3C . 0.9800 ?
C4 C5 . 1.493(2) ?
C5 C6 . 1.399(2) ?
C5 C10 . 1.400(2) ?
C6 C7 . 1.382(2) ?
C6 H6 . 0.9500 ?
C7 C8 . 1.393(2) ?
C7 H7 . 0.9500 ?
C8 C9 . 1.383(2) ?
C9 C10 . 1.380(3) ?
C9 H9 . 0.9500 ?
C10 H10 . 0.9500 ?

loop_
_geom_hbond_atom_site_label_D
_geom_hbond_atom_site_label_H
_geom_hbond_atom_site_label_A
_geom_hbond_site_symmetry_A
_geom_hbond_distance_DH
_geom_hbond_distance_HA
_geom_hbond_distance_DA
_geom_hbond_angle_DHA
_geom_hbond_publ_flag
O1 H1O O1W . 0.830(10) 1.92(3) 2.659(2) 147(4) yes
O1W H11 O2 1_545 0.840(10) 1.960(10) 2.784(2) 165(2) yes
O1W H12 O3 . 0.840(10) 1.980(10) 2.809(2) 172(2) yes
N1 H1N O1W 1_465 0.880(10) 2.48(2) 3.3596(18) 177(2) yes

loop_
_geom_torsion_atom_site_label_1
_geom_torsion_atom_site_label_2
_geom_torsion_atom_site_label_3
_geom_torsion_atom_site_label_4
_geom_torsion_site_symmetry_1
_geom_torsion_site_symmetry_2
_geom_torsion_site_symmetry_3
_geom_torsion_site_symmetry_4
_geom_torsion
_geom_torsion_publ_flag
C4 N1 N2 C2 . . . . 178.11(13) ?
N1 N2 C2 C1 . . . . 177.31(11) ?
N1 N2 C2 C3 . . . . -0.7(2) ?
O2 C1 C2 N2 . . . . -164.68(14) ?
O1 C1 C2 N2 . . . . 15.00(19) ?
O2 C1 C2 C3 . . . . 13.5(2) ?
O1 C1 C2 C3 . . . . -166.78(14) ?
N2 N1 C4 O3 . . . . -3.7(2) ?
N2 N1 C4 C5 . . . . 175.94(11) ?
O3 C4 C5 C6 . . . . -15.2(2) ?
N1 C4 C5 C6 . . . . 165.12(13) ?
O3 C4 C5 C10 . . . . 163.61(15) ?
N1 C4 C5 C10 . . . . -16.0(2) ?
C10 C5 C6 C7 . . . . 0.7(2) ?
C4 C5 C6 C7 . . . . 179.58(13) ?
C5 C6 C7 C8 . . . . 0.0(2) ?
C6 C7 C8 C9 . . . . -0.1(2) ?
C6 C7 C8 Cl1 . . . . 179.90(11) ?
C7 C8 C9 C10 . . . . -0.6(2) ?
Cl1 C8 C9 C10 . . . . 179.43(11) ?
C8 C9 C10 C5 . . . . 1.3(2) ?
C6 C5 C10 C9 . . . . -1.3(2) ?
C4 C5 C10 C9 . . . . 179.82(13) ?

loop_
_cod_related_entry_id
_cod_related_entry_database
_cod_related_entry_code
1 ChemSpider 30655752
